data_4338177
loop_
_publ_author_name
'Dau, Minh Thuy'
'Shakirova, Julia R.'
'Karttunen, Antti J.'
'Grachova, Elena V.'
'Tunik, Sergey P.'
'Melnikov, Alexey S.'
'Pakkanen, Tapani A.'
'Koshevoy, Igor O.'

_publ_section_title
;
 Coinage metal complexes supported by the tri- and tetraphosphine ligands.
;
_journal_issue 9
_journal_name_full 'Inorganic chemistry'
_journal_page_first 4705
_journal_page_last 4715
_journal_paper_doi 10.1021/ic500402m
_journal_volume 53
_journal_year 2014
_chemical_formula_moiety 'C78 H72 Au4 P8, 4(F6 P), C4 H10 O, 2(C H2 Cl2), 5(C2 H3 N)'
_chemical_formula_sum 'C94 H101 Au4 Cl4 F24 N5 O P12'
_chemical_formula_weight 3074.10
_chemical_name_systematic
; 
 ? 
;
_space_group_IT_number 14
_symmetry_cell_setting monoclinic
_symmetry_space_group_name_Hall '-P 2ybc'
_symmetry_space_group_name_H-M 'P 1 21/c 1'
_atom_sites_solution_hydrogens geom
_atom_sites_solution_primary direct
_atom_sites_solution_secondary difmap
_audit_creation_method SHELXL-97
_cell_angle_alpha 90.00
_cell_angle_beta 92.5300(10)
_cell_angle_gamma 90.00
_cell_formula_units_Z 4
_cell_length_a 15.6716(2)
_cell_length_b 23.9478(3)
_cell_length_c 30.3461(4)
_cell_measurement_reflns_used 9841
_cell_measurement_temperature 120(2)
_cell_measurement_theta_max 31.32
_cell_measurement_theta_min 2.56
_cell_volume 11377.8(3)
_computing_cell_refinement 'SAINT (Bruker AXS, 2009)'
_computing_data_collection 'APEX2 (Bruker AXS, 2010)'
_computing_data_reduction 'SAINT (Bruker AXS, 2009)'
_computing_molecular_graphics 'Diamond v.3.2g (Brandenburg, 2011)'
_computing_publication_material 'SHELXL-97 (Sheldrick, 2008)'
_computing_structure_refinement 'SHELXL-97 (Sheldrick, 2008)'
_computing_structure_solution 'SHELXS-97 (Sheldrick, 2008)'
_diffrn_ambient_temperature 120(2)
_diffrn_detector_area_resol_mean 16
_diffrn_measured_fraction_theta_full 0.999
_diffrn_measured_fraction_theta_max 0.999
_diffrn_measurement_device '62mm x 62mm CCD camera on three-circle goniostat'
_diffrn_measurement_device_type 'Bruker SMART APEX II CCD'
_diffrn_measurement_method '\f scans and \w scans'
_diffrn_radiation_monochromator 'flat graphite crystal'
_diffrn_radiation_source 'fine-focus sealed tube'
_diffrn_radiation_type MoK\a
_diffrn_radiation_wavelength 0.71073
_diffrn_reflns_av_R_equivalents 0.0366
_diffrn_reflns_av_sigmaI/netI 0.0324
_diffrn_reflns_limit_h_max 19
_diffrn_reflns_limit_h_min -20
_diffrn_reflns_limit_k_max 30
_diffrn_reflns_limit_k_min -30
_diffrn_reflns_limit_l_max 38
_diffrn_reflns_limit_l_min -30
_diffrn_reflns_number 107814
_diffrn_reflns_theta_full 27.00
_diffrn_reflns_theta_max 27.00
_diffrn_reflns_theta_min 1.34
_exptl_absorpt_coefficient_mu 5.489
_exptl_absorpt_correction_T_max 0.7342
_exptl_absorpt_correction_T_min 0.2809
_exptl_absorpt_correction_type numerical
_exptl_absorpt_process_details 'SADABS (Sheldrick, 2008)'
_exptl_crystal_colour colourless
_exptl_crystal_density_diffrn 1.795
_exptl_crystal_density_method 'not measured'
_exptl_crystal_description block
_exptl_crystal_F_000 5952
_exptl_crystal_size_max 0.31
_exptl_crystal_size_mid 0.27
_exptl_crystal_size_min 0.06
_refine_diff_density_max 2.041
_refine_diff_density_min -1.420
_refine_diff_density_rms 0.149
_refine_ls_extinction_method none
_refine_ls_goodness_of_fit_ref 1.009
_refine_ls_hydrogen_treatment constr
_refine_ls_matrix_type full
_refine_ls_number_parameters 1322
_refine_ls_number_reflns 24836
_refine_ls_number_restraints 68
_refine_ls_restrained_S_all 1.017
_refine_ls_R_factor_all 0.0537
_refine_ls_R_factor_gt 0.0370
_refine_ls_shift/su_max 0.036
_refine_ls_shift/su_mean 0.000
_refine_ls_structure_factor_coef Fsqd
_refine_ls_weighting_details 'calc w=1/[\s^2^(Fo^2^)+(0.0507P)^2^+52.3632P] where P=(Fo^2^+2Fc^2^)/3'
_refine_ls_weighting_scheme calc
_refine_ls_wR_factor_gt 0.0913
_refine_ls_wR_factor_ref 0.0997
_reflns_number_gt 19924
_reflns_number_total 24836
_reflns_threshold_expression >2sigma(I)
_cod_data_source_file ic500402m_si_003.cif
_cod_data_source_block 5
_cod_depositor_comments 'Adding full bibliography for 4338172--4338179.cif.'
_cod_original_sg_symbol_H-M 'P 21/c'
_cod_database_code 4338177

loop_
_symmetry_equiv_pos_as_xyz
'x, y, z'
'-x, y+1/2, -z+1/2'
'-x, -y, -z'
'x, -y-1/2, z-1/2'

loop_
_atom_site_label
_atom_site_type_symbol
_atom_site_fract_x
_atom_site_fract_y
_atom_site_fract_z
_atom_site_U_iso_or_equiv
_atom_site_adp_type
_atom_site_occupancy
_atom_site_symmetry_multiplicity
_atom_site_calc_flag
_atom_site_refinement_flags
_atom_site_disorder_assembly
_atom_site_disorder_group
C1 C 0.1776(3) 0.3810(2) 0.0901(2) 0.0253(12) Uani 1 1 d . A .
H1A H 0.1663 0.4050 0.1158 0.030 Uiso 1 1 calc R . .
H1B H 0.1444 0.3963 0.0643 0.030 Uiso 1 1 calc R . .
C2 C 0.1391(4) 0.2736(2) 0.04901(17) 0.0230(11) Uani 1 1 d . A .
H2A H 0.1960 0.2777 0.0365 0.028 Uiso 1 1 calc R . .
H2B H 0.0969 0.2916 0.0283 0.028 Uiso 1 1 calc R . .
C3 C 0.0291(3) 0.3180(2) 0.11603(18) 0.0228(11) Uani 1 1 d . A .
H3A H 0.0025 0.2805 0.1160 0.027 Uiso 1 1 calc R . .
H3B H -0.0019 0.3406 0.0932 0.027 Uiso 1 1 calc R . .
C4 C 0.3870(3) 0.2634(2) 0.23017(18) 0.0214(11) Uani 1 1 d . A .
H4A H 0.4241 0.2402 0.2501 0.026 Uiso 1 1 calc R . .
H4B H 0.3629 0.2935 0.2481 0.026 Uiso 1 1 calc R . .
C5 C 0.3486(3) 0.1564(2) 0.18901(18) 0.0216(11) Uani 1 1 d . A .
H5A H 0.3770 0.1373 0.2146 0.026 Uiso 1 1 calc R . .
H5B H 0.3934 0.1664 0.1684 0.026 Uiso 1 1 calc R . .
C6 C 0.2359(3) 0.2011(2) 0.25477(17) 0.0221(11) Uani 1 1 d . A .
H6A H 0.2738 0.1841 0.2781 0.027 Uiso 1 1 calc R . .
H6B H 0.1935 0.1725 0.2450 0.027 Uiso 1 1 calc R . .
C7 C 0.3152(4) 0.4587(2) 0.07982(18) 0.0247(12) Uani 1 1 d . . .
C8 C 0.2534(4) 0.4996(3) 0.0756(2) 0.0377(15) Uani 1 1 d . . .
H8 H 0.1948 0.4895 0.0732 0.045 Uiso 1 1 calc R . .
C9 C 0.2767(5) 0.5554(3) 0.0750(3) 0.0470(18) Uani 1 1 d . . .
H9 H 0.2339 0.5834 0.0725 0.056 Uiso 1 1 calc R . .
C10 C 0.3611(5) 0.5705(3) 0.0781(2) 0.0434(17) Uani 1 1 d . . .
H10 H 0.3766 0.6088 0.0776 0.052 Uiso 1 1 calc R . .
C11 C 0.4232(5) 0.5302(3) 0.0818(3) 0.0451(17) Uani 1 1 d . . .
H11 H 0.4817 0.5407 0.0832 0.054 Uiso 1 1 calc R . .
C12 C 0.4007(4) 0.4742(3) 0.0835(2) 0.0376(15) Uani 1 1 d . . .
H12 H 0.4437 0.4465 0.0871 0.045 Uiso 1 1 calc R . .
C13 C 0.3033(4) 0.3637(3) 0.02310(19) 0.0302(13) Uani 1 1 d . . .
C14 C 0.2423(5) 0.3782(3) -0.0100(2) 0.0475(18) Uani 1 1 d . . .
H14 H 0.1921 0.3978 -0.0027 0.057 Uiso 1 1 calc R . .
C15 C 0.2548(7) 0.3643(5) -0.0528(3) 0.073(3) Uani 1 1 d . . .
H15 H 0.2121 0.3728 -0.0750 0.088 Uiso 1 1 calc R . .
C16 C 0.3269(8) 0.3388(5) -0.0637(3) 0.083(3) Uani 1 1 d . . .
H16 H 0.3349 0.3295 -0.0937 0.100 Uiso 1 1 calc R . .
C17 C 0.3876(8) 0.3262(5) -0.0332(4) 0.095(4) Uani 1 1 d . . .
H17 H 0.4394 0.3097 -0.0418 0.115 Uiso 1 1 calc R . .
C18 C 0.3756(6) 0.3370(4) 0.0114(3) 0.065(2) Uani 1 1 d . . .
H18 H 0.4174 0.3258 0.0333 0.078 Uiso 1 1 calc R . .
C19 C 0.1416(4) 0.1747(3) -0.0020(2) 0.0336(14) Uani 1 1 d . . .
C20 C 0.1397(6) 0.2099(4) -0.0381(2) 0.058(2) Uani 1 1 d . . .
H20 H 0.1238 0.2479 -0.0349 0.070 Uiso 1 1 calc R . .
C21 C 0.1610(8) 0.1898(4) -0.0790(3) 0.079(3) Uani 1 1 d . . .
H21 H 0.1586 0.2140 -0.1039 0.094 Uiso 1 1 calc R . .
C22 C 0.1854(7) 0.1360(4) -0.0839(3) 0.077(3) Uani 1 1 d . . .
H22 H 0.1984 0.1222 -0.1122 0.092 Uiso 1 1 calc R . .
C23 C 0.1911(7) 0.1018(4) -0.0483(3) 0.075(3) Uani 1 1 d . . .
H23 H 0.2105 0.0644 -0.0516 0.090 Uiso 1 1 calc R . .
C24 C 0.1687(6) 0.1211(3) -0.0064(2) 0.055(2) Uani 1 1 d . . .
H24 H 0.1724 0.0970 0.0184 0.066 Uiso 1 1 calc R . .
C25 C -0.0011(4) 0.1949(3) 0.0550(2) 0.0304(13) Uani 1 1 d . . .
C26 C -0.0360(5) 0.1736(3) 0.0925(3) 0.0482(18) Uani 1 1 d . . .
H26 H 0.0001 0.1599 0.1160 0.058 Uiso 1 1 calc R . .
C27 C -0.1227(6) 0.1724(4) 0.0954(4) 0.072(3) Uani 1 1 d . . .
H27 H -0.1466 0.1581 0.1213 0.087 Uiso 1 1 calc R . .
C28 C -0.1756(6) 0.1913(4) 0.0619(5) 0.081(3) Uani 1 1 d . . .
H28 H -0.2358 0.1896 0.0643 0.097 Uiso 1 1 calc R . .
C29 C -0.1417(5) 0.2127(5) 0.0247(4) 0.080(3) Uani 1 1 d . . .
H29 H -0.1785 0.2261 0.0013 0.096 Uiso 1 1 calc R . .
C30 C -0.0541(5) 0.2150(4) 0.0210(3) 0.054(2) Uani 1 1 d . . .
H30 H -0.0305 0.2302 -0.0047 0.064 Uiso 1 1 calc R . .
C31 C 0.0297(3) 0.4238(2) 0.16245(19) 0.0267(12) Uani 1 1 d . A .
C32 C 0.0826(4) 0.4533(3) 0.1929(2) 0.0369(15) Uani 1 1 d . . .
H32 H 0.1073 0.4355 0.2183 0.044 Uiso 1 1 calc R . .
C33 C 0.0979(5) 0.5093(3) 0.1847(3) 0.056(2) Uani 1 1 d . . .
H33 H 0.1333 0.5301 0.2049 0.068 Uiso 1 1 calc R . .
C34 C 0.0628(5) 0.5351(3) 0.1479(3) 0.062(2) Uani 1 1 d . . .
H34 H 0.0754 0.5732 0.1424 0.075 Uiso 1 1 calc R . .
C35 C 0.0089(6) 0.5058(3) 0.1187(3) 0.057(2) Uani 1 1 d . . .
H35 H -0.0167 0.5242 0.0938 0.068 Uiso 1 1 calc R . .
C36 C -0.0073(5) 0.4508(3) 0.1259(2) 0.0411(16) Uani 1 1 d . . .
H36 H -0.0440 0.4308 0.1057 0.049 Uiso 1 1 calc R . .
C43 C 0.5144(3) 0.3455(2) 0.2218(2) 0.0257(12) Uani 1 1 d . . .
C44 C 0.5319(4) 0.3973(3) 0.2034(2) 0.0355(14) Uani 1 1 d . . .
H44 H 0.5136 0.4053 0.1738 0.043 Uiso 1 1 calc R . .
C45 C 0.5766(4) 0.4374(3) 0.2285(3) 0.0470(18) Uani 1 1 d . . .
H45 H 0.5881 0.4729 0.2162 0.056 Uiso 1 1 calc R . .
C46 C 0.6041(4) 0.4254(3) 0.2712(3) 0.0444(17) Uani 1 1 d . . .
H46 H 0.6353 0.4526 0.2880 0.053 Uiso 1 1 calc R . .
C47 C 0.5869(4) 0.3747(3) 0.2898(2) 0.0428(16) Uani 1 1 d . . .
H47 H 0.6058 0.3671 0.3193 0.051 Uiso 1 1 calc R . .
C48 C 0.5417(4) 0.3343(3) 0.2652(2) 0.0354(14) Uani 1 1 d . . .
H48 H 0.5296 0.2991 0.2780 0.042 Uiso 1 1 calc R . .
C49 C 0.5238(3) 0.2402(2) 0.17108(19) 0.0250(12) Uani 1 1 d . . .
C50 C 0.5323(4) 0.2326(3) 0.1262(2) 0.0328(13) Uani 1 1 d . . .
H50 H 0.5026 0.2564 0.1057 0.039 Uiso 1 1 calc R . .
C51 C 0.5842(5) 0.1904(3) 0.1111(2) 0.0447(17) Uani 1 1 d . . .
H51 H 0.5911 0.1856 0.0804 0.054 Uiso 1 1 calc R . .
C52 C 0.6260(5) 0.1550(3) 0.1413(3) 0.0501(19) Uani 1 1 d . . .
H52 H 0.6604 0.1255 0.1311 0.060 Uiso 1 1 calc R . .
C53 C 0.6177(4) 0.1626(3) 0.1862(3) 0.0460(18) Uani 1 1 d . . .
H53 H 0.6469 0.1386 0.2067 0.055 Uiso 1 1 calc R . .
C54 C 0.5666(4) 0.2055(3) 0.2011(2) 0.0356(14) Uani 1 1 d . . .
H54 H 0.5611 0.2110 0.2319 0.043 Uiso 1 1 calc R . .
C55 C 0.3441(4) 0.0553(2) 0.1391(2) 0.0332(14) Uani 1 1 d . . .
C56 C 0.4309(5) 0.0526(3) 0.1489(2) 0.0428(16) Uani 1 1 d . . .
H56 H 0.4574 0.0801 0.1675 0.051 Uiso 1 1 calc R . .
C57 C 0.4792(6) 0.0102(3) 0.1319(3) 0.056(2) Uani 1 1 d . . .
H57 H 0.5387 0.0084 0.1393 0.067 Uiso 1 1 calc R . .
C58 C 0.4423(7) -0.0292(4) 0.1045(3) 0.063(2) Uani 1 1 d . . .
H58 H 0.4763 -0.0571 0.0916 0.076 Uiso 1 1 calc R . .
C59 C 0.3547(8) -0.0279(4) 0.0958(4) 0.084(3) Uani 1 1 d . . .
H59 H 0.3280 -0.0565 0.0784 0.100 Uiso 1 1 calc R . .
C60 C 0.3060(6) 0.0147(3) 0.1121(3) 0.059(2) Uani 1 1 d . . .
H60 H 0.2464 0.0163 0.1050 0.071 Uiso 1 1 calc R . .
C61 C 0.2176(3) 0.0733(2) 0.20416(19) 0.0249(11) Uani 1 1 d . . .
C62 C 0.2597(4) 0.0544(3) 0.2425(2) 0.0338(14) Uani 1 1 d . . .
H62 H 0.3199 0.0590 0.2460 0.041 Uiso 1 1 calc R . .
C63 C 0.2164(5) 0.0292(3) 0.2755(3) 0.0466(18) Uani 1 1 d . . .
H63 H 0.2461 0.0169 0.3016 0.056 Uiso 1 1 calc R . .
C64 C 0.1305(5) 0.0220(4) 0.2703(3) 0.074(3) Uani 1 1 d . . .
H64 H 0.1002 0.0046 0.2930 0.089 Uiso 1 1 calc R . .
C65 C 0.0869(5) 0.0397(5) 0.2323(4) 0.105(5) Uani 1 1 d . . .
H65 H 0.0269 0.0345 0.2288 0.126 Uiso 1 1 calc R . .
C66 C 0.1312(5) 0.0652(4) 0.1991(3) 0.068(3) Uani 1 1 d . . .
H66 H 0.1014 0.0771 0.1728 0.081 Uiso 1 1 calc R . .
C67 C 0.1074(4) 0.2302(3) 0.3159(2) 0.0326(13) Uani 1 1 d . A .
C68 C 0.1232(5) 0.1799(3) 0.3369(2) 0.0460(18) Uani 1 1 d . . .
H68 H 0.1720 0.1583 0.3304 0.055 Uiso 1 1 calc R . .
C69 C 0.0658(6) 0.1611(4) 0.3682(3) 0.060(2) Uani 1 1 d . . .
H69 H 0.0761 0.1271 0.3836 0.072 Uiso 1 1 calc R . .
C70 C -0.0058(6) 0.1927(4) 0.3762(3) 0.069(3) Uani 1 1 d . . .
H70 H -0.0442 0.1799 0.3973 0.083 Uiso 1 1 calc R . .
C71 C -0.0228(6) 0.2415(4) 0.3547(4) 0.079(3) Uani 1 1 d . . .
H71 H -0.0727 0.2624 0.3605 0.095 Uiso 1 1 calc R . .
C72 C 0.0342(5) 0.2604(3) 0.3242(3) 0.057(2) Uani 1 1 d . . .
H72 H 0.0229 0.2944 0.3089 0.068 Uiso 1 1 calc R . .
C73 C 0.2616(3) 0.2975(2) 0.31045(18) 0.0239(11) Uani 1 1 d . A .
C75 C 0.3191(4) 0.2674(3) 0.33842(19) 0.0325(13) Uani 1 1 d . . .
H75 H 0.3123 0.2283 0.3420 0.039 Uiso 1 1 calc R . .
C76 C 0.3850(4) 0.2947(3) 0.3606(2) 0.0431(17) Uani 1 1 d . . .
H76 H 0.4237 0.2747 0.3797 0.052 Uiso 1 1 calc R . .
C77 C 0.3945(5) 0.3520(3) 0.3548(3) 0.055(2) Uani 1 1 d . . .
H77 H 0.4402 0.3710 0.3700 0.066 Uiso 1 1 calc R . .
C78 C 0.3389(5) 0.3814(3) 0.3274(3) 0.053(2) Uani 1 1 d . . .
H78 H 0.3465 0.4204 0.3237 0.064 Uiso 1 1 calc R . .
C79 C 0.2720(4) 0.3545(3) 0.3053(2) 0.0357(14) Uani 1 1 d . . .
H79 H 0.2331 0.3751 0.2867 0.043 Uiso 1 1 calc R . .
F1 F 0.4565(3) 0.05751(18) 0.33130(16) 0.0587(12) Uani 1 1 d . . .
F2 F 0.4763(3) 0.13965(18) 0.36739(13) 0.0518(11) Uani 1 1 d . . .
F3 F 0.5698(3) 0.11082(19) 0.31865(16) 0.0557(11) Uani 1 1 d . . .
F4 F 0.4841(4) 0.1836(2) 0.30308(19) 0.0840(18) Uani 1 1 d . . .
F5 F 0.4641(3) 0.1005(3) 0.26738(15) 0.0757(16) Uani 1 1 d . . .
F6 F 0.3692(3) 0.1299(3) 0.31710(19) 0.0809(17) Uani 1 1 d . . .
F7 F 0.1926(6) 0.4902(5) 0.2847(3) 0.170(5) Uani 1 1 d . . .
F8 F 0.1009(4) 0.5396(3) 0.3234(5) 0.185(5) Uani 1 1 d . . .
F9 F 0.1901(5) 0.4775(3) 0.3546(3) 0.119(3) Uani 1 1 d . . .
F10 F 0.2139(5) 0.5644(4) 0.3688(5) 0.195(6) Uani 1 1 d . . .
F11 F 0.3014(4) 0.5220(2) 0.3257(2) 0.0883(18) Uani 1 1 d . . .
F12 F 0.2142(5) 0.5824(4) 0.2980(6) 0.257(9) Uani 1 1 d . . .
F13 F 0.9825(4) 0.5892(5) 0.9744(2) 0.152(4) Uani 1 1 d . . .
F14 F 1.0982(7) 0.5559(5) 1.0067(4) 0.234(8) Uani 1 1 d . . .
F15 F 1.0121(13) 0.5928(4) 1.0457(3) 0.274(9) Uani 1 1 d . . .
F16 F 1.1259(5) 0.6433(4) 1.0349(2) 0.122(3) Uani 1 1 d . . .
F17 F 1.0023(5) 0.6664(4) 1.0093(4) 0.183(5) Uani 1 1 d . . .
F18 F 1.1021(5) 0.6318(8) 0.9642(3) 0.246(8) Uani 1 1 d . . .
F19 F 0.6823(8) 0.1586(5) 0.9629(5) 0.234(7) Uani 1 1 d . . .
F20 F 0.6333(8) 0.1845(4) 0.9003(3) 0.167(4) Uani 1 1 d . . .
F21 F 0.5440(7) 0.1580(4) 0.9460(3) 0.163(4) Uani 1 1 d . . .
F22 F 0.5970(9) 0.2155(4) 0.9975(3) 0.191(5) Uani 1 1 d . . .
F23 F 0.5601(5) 0.2491(3) 0.9310(3) 0.129(3) Uani 1 1 d . . .
F24 F 0.6931(5) 0.2447(4) 0.9506(3) 0.140(3) Uani 1 1 d . . .
P1 P 0.29141(9) 0.38482(6) 0.07931(5) 0.0205(3) Uani 1 1 d . A .
P2 P 0.11384(9) 0.19916(6) 0.05205(4) 0.0219(3) Uani 1 1 d . A .
P3 P 0.01554(9) 0.35029(6) 0.17000(5) 0.0225(3) Uani 1 1 d . . .
P4 P 0.13963(8) 0.31091(6) 0.10102(4) 0.0191(3) Uani 1 1 d . . .
P5 P 0.45302(8) 0.29494(6) 0.18883(5) 0.0201(3) Uani 1 1 d . A .
P6 P 0.27428(9) 0.10766(6) 0.16133(5) 0.0228(3) Uani 1 1 d . A .
P7 P 0.18010(9) 0.26051(6) 0.27794(4) 0.0211(3) Uani 1 1 d . . .
P8 P 0.29970(8) 0.22021(5) 0.20820(4) 0.0180(3) Uani 1 1 d . . .
P9 P 0.47007(12) 0.12005(8) 0.31801(6) 0.0397(4) Uani 1 1 d . . .
P10 P 0.19955(17) 0.52942(10) 0.32515(12) 0.0766(8) Uani 1 1 d . . .
P11 P 1.05497(18) 0.61199(14) 1.00512(8) 0.0820(9) Uani 1 1 d . . .
P12 P 0.61478(19) 0.20132(12) 0.94892(9) 0.0795(9) Uani 1 1 d . . .
Au1 Au 0.371624(13) 0.335947(9) 0.132238(7) 0.02320(5) Uani 1 1 d . . .
Au2 Au 0.189895(14) 0.154337(9) 0.108774(7) 0.02600(6) Uani 1 1 d . . .
Au3 Au 0.105316(13) 0.309773(9) 0.223293(7) 0.02443(6) Uani 1 1 d . A .
Au4 Au 0.220463(12) 0.265569(8) 0.154349(6) 0.01887(5) Uani 1 1 d . A .
N1 N 0.2826(4) 0.4026(3) 0.2008(2) 0.0576(18) Uani 1 1 d . . .
C81 C 0.3106(5) 0.4461(3) 0.2045(3) 0.0477(18) Uani 1 1 d . . .
C82 C 0.3460(6) 0.5016(4) 0.2077(3) 0.066(2) Uani 1 1 d . . .
H82A H 0.3848 0.5076 0.1837 0.099 Uiso 1 1 calc R . .
H82B H 0.3776 0.5058 0.2361 0.099 Uiso 1 1 calc R . .
H82C H 0.2997 0.5291 0.2056 0.099 Uiso 1 1 calc R . .
C38 C -0.1242(4) 0.2836(3) 0.1843(4) 0.055(4) Uani 0.583(3) 1 d PG A 1
H38 H -0.0832 0.2546 0.1884 0.066 Uiso 0.583(3) 1 calc PR A 1
C37 C -0.0978(3) 0.3379(3) 0.1765(3) 0.024(2) Uani 0.583(3) 1 d PG A 1
C42 C -0.1578(5) 0.3803(3) 0.1705(4) 0.061(4) Uani 0.583(3) 1 d PG A 1
H42 H -0.1397 0.4174 0.1651 0.073 Uiso 0.583(3) 1 calc PR A 1
C41 C -0.2444(4) 0.3682(4) 0.1722(4) 0.080(6) Uani 0.583(3) 1 d PG A 1
H41 H -0.2854 0.3972 0.1681 0.096 Uiso 0.583(3) 1 calc PR A 1
C40 C -0.2708(3) 0.3139(4) 0.1800(4) 0.063(4) Uani 0.583(3) 1 d PG A 1
H40 H -0.3300 0.3056 0.1813 0.075 Uiso 0.583(3) 1 calc PR A 1
C39 C -0.2108(5) 0.2715(3) 0.1860(4) 0.070(5) Uani 0.583(3) 1 d PG A 1
H39 H -0.2289 0.2344 0.1914 0.084 Uiso 0.583(3) 1 calc PR A 1
C94 C -0.1672(15) 0.3613(11) 0.2901(6) 0.132(3) Uani 0.583(3) 1 d PD A 1
H94A H -0.2190 0.3615 0.2708 0.199 Uiso 0.583(3) 1 calc PR A 1
H94B H -0.1477 0.3227 0.2946 0.199 Uiso 0.583(3) 1 calc PR A 1
H94C H -0.1224 0.3830 0.2765 0.199 Uiso 0.583(3) 1 calc PR A 1
C97 C -0.0527(16) 0.3798(12) 0.4298(6) 0.132(3) Uani 0.583(3) 1 d PDU A 1
H97A H -0.0621 0.3870 0.4610 0.199 Uiso 0.583(3) 1 calc PR A 1
H97B H -0.0035 0.4015 0.4206 0.199 Uiso 0.583(3) 1 calc PR A 1
H97C H -0.0416 0.3399 0.4256 0.199 Uiso 0.583(3) 1 calc PR A 1
C95 C -0.1861(13) 0.3860(11) 0.3326(6) 0.132(3) Uani 0.583(3) 1 d PD A 1
H95A H -0.2298 0.3643 0.3478 0.159 Uiso 0.583(3) 1 calc PR A 1
H95B H -0.2053 0.4252 0.3293 0.159 Uiso 0.583(3) 1 calc PR A 1
C96 C -0.1278(15) 0.3959(11) 0.4035(5) 0.132(3) Uani 0.583(3) 1 d PD A 1
H96A H -0.1405 0.4362 0.4068 0.159 Uiso 0.583(3) 1 calc PR A 1
H96B H -0.1783 0.3738 0.4112 0.159 Uiso 0.583(3) 1 calc PR A 1
O1 O -0.1000(10) 0.3823(8) 0.3566(5) 0.132(3) Uani 0.583(3) 1 d PD A 1
N5 N -0.0885(11) 0.5375(6) 0.4242(6) 0.081(2) Uani 0.583(3) 1 d P A 1
C89 C -0.0203(14) 0.5384(7) 0.4347(7) 0.081(2) Uani 0.583(3) 1 d P A 1
C90 C 0.0729(12) 0.5411(7) 0.4581(7) 0.081(2) Uani 0.583(3) 1 d P A 1
H90A H 0.0680 0.5483 0.4897 0.121 Uiso 0.583(3) 1 calc PR A 1
H90B H 0.1057 0.5711 0.4450 0.121 Uiso 0.583(3) 1 calc PR A 1
H90C H 0.1021 0.5054 0.4541 0.121 Uiso 0.583(3) 1 calc PR A 1
C83 C 0.3259(15) 0.4988(9) 0.9139(7) 0.105(7) Uani 0.583(3) 1 d PU A 1
H83A H 0.3641 0.5230 0.8971 0.126 Uiso 0.583(3) 1 calc PR A 1
H83B H 0.3375 0.4601 0.9044 0.126 Uiso 0.583(3) 1 calc PR A 1
Cl4 Cl 0.2365(4) 0.5118(4) 0.8961(2) 0.133(3) Uani 0.583(3) 1 d P A 1
Cl3 Cl 0.3616(3) 0.50242(18) 0.96479(13) 0.0763(13) Uani 0.583(3) 1 d P A 1
C138 C -0.1515(7) 0.3115(6) 0.1516(3) 0.050(2) Uani 0.417(3) 1 d PG A 2
H138 H -0.1332 0.2985 0.1240 0.060 Uiso 0.417(3) 1 calc PR A 2
C139 C -0.2355(6) 0.3032(6) 0.1631(4) 0.050(2) Uani 0.417(3) 1 d PG A 2
H139 H -0.2745 0.2844 0.1434 0.060 Uiso 0.417(3) 1 calc PR A 2
C140 C -0.2623(5) 0.3223(6) 0.2035(4) 0.050(2) Uani 0.417(3) 1 d PG A 2
H140 H -0.3197 0.3166 0.2113 0.060 Uiso 0.417(3) 1 calc PR A 2
C141 C -0.2052(7) 0.3497(6) 0.2324(3) 0.050(2) Uani 0.417(3) 1 d PG A 2
H141 H -0.2235 0.3628 0.2600 0.060 Uiso 0.417(3) 1 calc PR A 2
C142 C -0.1212(6) 0.3580(6) 0.2209(4) 0.050(2) Uani 0.417(3) 1 d PG A 2
H142 H -0.0822 0.3768 0.2406 0.060 Uiso 0.417(3) 1 calc PR A 2
C137 C -0.0944(5) 0.3389(7) 0.1805(4) 0.050(2) Uani 0.417(3) 1 d PG A 2
C98 C -0.133(2) 0.3456(10) 0.4177(11) 0.132(3) Uani 0.417(3) 1 d PD A 2
H98A H -0.1189 0.3058 0.4199 0.199 Uiso 0.417(3) 1 calc PR A 2
H98B H -0.1673 0.3523 0.3903 0.199 Uiso 0.417(3) 1 calc PR A 2
H98C H -0.1660 0.3566 0.4430 0.199 Uiso 0.417(3) 1 calc PR A 2
C99 C -0.0547(19) 0.3783(9) 0.4173(11) 0.132(3) Uani 0.417(3) 1 d PD A 2
H99A H -0.0230 0.3711 0.3903 0.159 Uiso 0.417(3) 1 calc PR A 2
H99B H -0.0169 0.3706 0.4436 0.159 Uiso 0.417(3) 1 calc PR A 2
C100 C -0.0077(16) 0.4718(10) 0.4157(11) 0.132(3) Uani 0.417(3) 1 d PD A 2
H10A H 0.0308 0.4661 0.4420 0.159 Uiso 0.417(3) 1 calc PR A 2
H10B H 0.0234 0.4635 0.3887 0.159 Uiso 0.417(3) 1 calc PR A 2
C101 C -0.045(2) 0.5281(9) 0.4145(13) 0.132(3) Uani 0.417(3) 1 d PD A 2
H10C H 0.0009 0.5559 0.4133 0.199 Uiso 0.417(3) 1 calc PR A 2
H10D H -0.0768 0.5341 0.4411 0.199 Uiso 0.417(3) 1 calc PR A 2
H10E H -0.0834 0.5318 0.3884 0.199 Uiso 0.417(3) 1 calc PR A 2
O2 O -0.0901(14) 0.4374(8) 0.4179(8) 0.132(3) Uani 0.417(3) 1 d PD A 2
N6 N 0.0429(10) 0.4010(8) 0.3038(7) 0.081(2) Uani 0.417(3) 1 d PD A 2
C102 C -0.0331(11) 0.4126(10) 0.3035(8) 0.081(2) Uani 0.417(3) 1 d PDU A 2
C103 C -0.1263(11) 0.4192(10) 0.3196(9) 0.081(2) Uani 0.417(3) 1 d PDU A 2
H10F H -0.1673 0.4112 0.2951 0.121 Uiso 0.417(3) 1 calc PR A 2
H10G H -0.1346 0.4575 0.3299 0.121 Uiso 0.417(3) 1 calc PR A 2
H10H H -0.1351 0.3931 0.3438 0.121 Uiso 0.417(3) 1 calc PR A 2
Cl5 Cl 0.2002(8) 0.5375(4) 0.4994(3) 0.145(5) Uani 0.417(3) 1 d PD A 2
Cl6 Cl 0.3733(8) 0.5221(5) 0.4630(4) 0.164(5) Uani 0.417(3) 1 d PD A 2
C88 C 0.2825(13) 0.5606(11) 0.4680(11) 0.19(3) Uani 0.417(3) 1 d PD A 2
H88A H 0.2581 0.5671 0.4378 0.228 Uiso 0.417(3) 1 calc PR A 2
H88B H 0.3004 0.5976 0.4798 0.228 Uiso 0.417(3) 1 calc PR A 2
Cl1 Cl 0.2731(4) 0.7500(3) 0.1972(3) 0.1293(15) Uani 0.697(5) 1 d PD B 3
Cl2 Cl 0.2251(3) 0.6426(2) 0.1644(2) 0.1293(15) Uani 0.697(5) 1 d PD B 3
C80 C 0.2860(16) 0.7017(7) 0.1559(8) 0.090(8) Uani 0.697(5) 1 d PD B 3
H80A H 0.3470 0.6911 0.1551 0.109 Uiso 0.697(5) 1 calc PR B 3
H80B H 0.2687 0.7185 0.1270 0.109 Uiso 0.697(5) 1 calc PR B 3
Cl11 Cl 0.2933(11) 0.7310(7) 0.2015(8) 0.1293(15) Uani 0.303(5) 1 d P B 4
Cl21 Cl 0.2200(8) 0.6930(6) 0.1161(5) 0.1293(15) Uani 0.303(5) 1 d P B 4
C180 C 0.311(5) 0.712(3) 0.147(3) 0.090(8) Uani 0.303(5) 1 d P B 4
H18A H 0.3384 0.7433 0.1317 0.109 Uiso 0.303(5) 1 calc PR B 4
H18B H 0.3514 0.6799 0.1469 0.109 Uiso 0.303(5) 1 calc PR B 4
N4 N 0.3554(18) 0.1956(10) 0.0702(8) 0.067(7) Uani 0.496(12) 1 d P C 5
C92 C 0.3737(15) 0.1684(9) 0.0482(9) 0.080(3) Uani 0.496(12) 1 d PD C 5
C93 C 0.4107(12) 0.1139(8) 0.0258(8) 0.080(3) Uani 0.496(12) 1 d PDU C 5
H93A H 0.4669 0.1050 0.0395 0.120 Uiso 0.496(12) 1 calc PR C 5
H93B H 0.4162 0.1206 -0.0058 0.120 Uiso 0.496(12) 1 calc PR C 5
H93C H 0.3717 0.0825 0.0299 0.120 Uiso 0.496(12) 1 calc PR C 5
N14 N 0.3400(16) 0.2160(9) 0.0720(7) 0.058(6) Uani 0.504(12) 1 d PD C 6
C193 C 0.3799(12) 0.1799(9) -0.0095(6) 0.080(3) Uani 0.504(12) 1 d PD C 6
H19A H 0.3340 0.1929 -0.0300 0.120 Uiso 0.504(12) 1 calc PR C 6
H19B H 0.3845 0.1391 -0.0114 0.120 Uiso 0.504(12) 1 calc PR C 6
H19C H 0.4340 0.1969 -0.0174 0.120 Uiso 0.504(12) 1 calc PR C 6
C192 C 0.3592(15) 0.1971(11) 0.0392(6) 0.080(3) Uani 0.504(12) 1 d PD C 6
N2 N 0.5686(5) 0.3667(3) 0.0855(3) 0.074(2) Uani 1 1 d . . .
C84 C 0.6219(8) 0.3528(5) 0.0660(5) 0.094(3) Uani 1 1 d . . .
C85 C 0.6942(7) 0.3369(5) 0.0409(4) 0.094(3) Uani 1 1 d . . .
H85A H 0.7416 0.3628 0.0473 0.141 Uiso 1 1 calc R . .
H85B H 0.6781 0.3382 0.0094 0.141 Uiso 1 1 calc R . .
H85C H 0.7120 0.2989 0.0491 0.141 Uiso 1 1 calc R . .
N3 N 0.0377(6) 0.3101(4) 0.6999(3) 0.078(3) Uani 1 1 d . . .
C86 C -0.0126(11) 0.3239(7) 0.7212(6) 0.143(4) Uani 1 1 d . . .
C87 C -0.0757(10) 0.3444(7) 0.7557(5) 0.143(4) Uani 1 1 d U . .
H87A H -0.0576 0.3301 0.7849 0.214 Uiso 1 1 calc R . .
H87B H -0.1332 0.3307 0.7477 0.214 Uiso 1 1 calc R . .
H87C H -0.0760 0.3853 0.7564 0.214 Uiso 1 1 calc R . .

loop_
_atom_site_aniso_label
_atom_site_aniso_U_11
_atom_site_aniso_U_22
_atom_site_aniso_U_33
_atom_site_aniso_U_23
_atom_site_aniso_U_13
_atom_site_aniso_U_12
C1 0.019(3) 0.023(3) 0.034(3) 0.001(2) 0.003(2) 0.004(2)
C2 0.025(3) 0.026(3) 0.019(3) 0.000(2) 0.003(2) -0.001(2)
C3 0.016(2) 0.029(3) 0.022(3) 0.001(2) -0.002(2) 0.000(2)
C4 0.016(2) 0.024(3) 0.024(3) -0.001(2) 0.002(2) -0.001(2)
C5 0.022(3) 0.019(3) 0.024(3) 0.001(2) 0.003(2) 0.004(2)
C6 0.025(3) 0.020(3) 0.022(3) 0.002(2) 0.002(2) -0.003(2)
C7 0.029(3) 0.024(3) 0.021(3) 0.003(2) 0.001(2) -0.004(2)
C8 0.032(3) 0.027(3) 0.054(4) 0.005(3) -0.004(3) -0.001(3)
C9 0.049(4) 0.029(3) 0.061(5) 0.003(3) -0.009(4) 0.005(3)
C10 0.055(4) 0.031(3) 0.044(4) -0.002(3) -0.009(3) -0.009(3)
C11 0.036(4) 0.041(4) 0.058(5) -0.004(3) -0.001(3) -0.014(3)
C12 0.030(3) 0.033(3) 0.049(4) -0.003(3) -0.003(3) -0.002(3)
C13 0.037(3) 0.032(3) 0.023(3) -0.001(2) 0.008(2) -0.010(3)
C14 0.054(4) 0.065(5) 0.024(3) 0.006(3) 0.000(3) -0.003(4)
C15 0.081(7) 0.108(8) 0.030(4) -0.005(5) -0.003(4) -0.038(6)
C16 0.084(8) 0.119(9) 0.048(5) -0.035(6) 0.020(5) -0.036(7)
C17 0.090(8) 0.121(10) 0.079(8) -0.035(7) 0.047(7) 0.015(7)
C18 0.063(5) 0.085(7) 0.049(5) -0.006(4) 0.016(4) 0.021(5)
C19 0.040(3) 0.035(3) 0.026(3) -0.007(3) 0.000(3) 0.003(3)
C20 0.090(6) 0.053(5) 0.032(4) 0.001(3) 0.013(4) 0.002(4)
C21 0.125(9) 0.083(7) 0.030(4) -0.008(4) 0.020(5) 0.009(6)
C22 0.116(9) 0.087(7) 0.027(4) -0.011(4) 0.019(5) 0.030(6)
C23 0.109(8) 0.056(5) 0.062(6) -0.024(5) 0.014(6) 0.015(5)
C24 0.080(6) 0.051(5) 0.034(4) -0.003(3) 0.002(4) 0.010(4)
C25 0.027(3) 0.032(3) 0.032(3) -0.007(3) 0.005(2) -0.006(2)
C26 0.046(4) 0.039(4) 0.060(5) -0.001(3) 0.018(4) -0.007(3)
C27 0.053(5) 0.063(6) 0.103(8) -0.008(5) 0.040(6) -0.022(4)
C28 0.035(5) 0.078(7) 0.132(10) -0.030(7) 0.018(6) -0.013(5)
C29 0.031(4) 0.112(8) 0.094(8) -0.024(7) -0.023(5) 0.000(5)
C30 0.038(4) 0.076(6) 0.046(4) 0.002(4) -0.009(3) -0.002(4)
C31 0.020(3) 0.031(3) 0.030(3) 0.000(2) 0.006(2) 0.006(2)
C32 0.027(3) 0.032(3) 0.051(4) -0.007(3) -0.006(3) 0.004(3)
C33 0.034(4) 0.038(4) 0.097(7) -0.017(4) 0.002(4) 0.001(3)
C34 0.054(5) 0.036(4) 0.099(7) 0.014(5) 0.026(5) 0.007(4)
C35 0.078(6) 0.042(4) 0.052(5) 0.013(4) 0.016(4) 0.020(4)
C36 0.049(4) 0.039(4) 0.036(4) -0.002(3) 0.009(3) 0.013(3)
C43 0.015(2) 0.025(3) 0.037(3) -0.001(2) 0.003(2) 0.001(2)
C44 0.031(3) 0.028(3) 0.047(4) 0.006(3) -0.005(3) -0.003(2)
C45 0.042(4) 0.024(3) 0.074(5) 0.006(3) -0.012(4) -0.008(3)
C46 0.037(4) 0.038(4) 0.057(5) -0.012(3) -0.007(3) -0.008(3)
C47 0.037(4) 0.049(4) 0.042(4) -0.009(3) -0.005(3) -0.011(3)
C48 0.030(3) 0.036(3) 0.039(4) 0.002(3) -0.002(3) -0.009(3)
C49 0.016(2) 0.027(3) 0.032(3) 0.004(2) 0.003(2) 0.002(2)
C50 0.028(3) 0.038(3) 0.033(3) -0.002(3) 0.006(3) 0.002(3)
C51 0.042(4) 0.052(4) 0.041(4) -0.004(3) 0.016(3) 0.004(3)
C52 0.038(4) 0.048(4) 0.066(5) -0.004(4) 0.019(4) 0.012(3)
C53 0.035(4) 0.036(4) 0.068(5) 0.012(3) 0.008(3) 0.017(3)
C54 0.030(3) 0.039(4) 0.039(4) 0.006(3) 0.011(3) 0.008(3)
C55 0.049(4) 0.024(3) 0.027(3) 0.000(2) 0.007(3) 0.010(3)
C56 0.047(4) 0.034(4) 0.048(4) -0.002(3) 0.010(3) 0.011(3)
C57 0.059(5) 0.052(5) 0.058(5) 0.000(4) 0.015(4) 0.023(4)
C58 0.095(7) 0.051(5) 0.044(4) 0.000(4) 0.016(5) 0.038(5)
C59 0.113(9) 0.056(6) 0.081(7) -0.037(5) -0.008(6) 0.024(6)
C60 0.068(5) 0.043(4) 0.064(5) -0.023(4) -0.016(4) 0.017(4)
C61 0.024(3) 0.022(3) 0.030(3) 0.002(2) 0.005(2) -0.001(2)
C62 0.028(3) 0.034(3) 0.039(4) 0.008(3) 0.005(3) -0.001(3)
C63 0.046(4) 0.049(4) 0.046(4) 0.023(3) 0.012(3) 0.007(3)
C64 0.045(5) 0.084(7) 0.096(7) 0.060(6) 0.025(5) 0.009(4)
C65 0.027(4) 0.145(11) 0.143(11) 0.092(9) 0.014(5) -0.014(5)
C66 0.038(4) 0.081(6) 0.084(6) 0.048(5) -0.011(4) -0.016(4)
C67 0.035(3) 0.039(3) 0.026(3) -0.003(3) 0.011(2) -0.011(3)
C68 0.040(4) 0.054(4) 0.044(4) 0.016(3) 0.001(3) -0.012(3)
C69 0.057(5) 0.070(6) 0.053(5) 0.025(4) 0.004(4) -0.028(4)
C70 0.062(6) 0.086(7) 0.062(6) 0.004(5) 0.033(5) -0.025(5)
C71 0.065(6) 0.073(7) 0.103(8) 0.003(6) 0.050(6) -0.004(5)
C72 0.051(5) 0.049(5) 0.072(6) 0.005(4) 0.029(4) -0.001(4)
C73 0.023(3) 0.026(3) 0.023(3) -0.005(2) 0.004(2) -0.002(2)
C75 0.040(3) 0.032(3) 0.025(3) 0.001(2) -0.002(3) -0.003(3)
C76 0.036(4) 0.055(4) 0.037(4) -0.010(3) -0.012(3) 0.000(3)
C77 0.038(4) 0.054(5) 0.072(6) -0.024(4) -0.010(4) -0.013(3)
C78 0.047(4) 0.032(4) 0.080(6) -0.015(4) -0.003(4) -0.011(3)
C79 0.031(3) 0.028(3) 0.048(4) -0.002(3) 0.003(3) 0.000(3)
F1 0.069(3) 0.038(2) 0.069(3) -0.007(2) 0.001(2) -0.003(2)
F2 0.061(3) 0.053(3) 0.041(2) -0.0107(19) -0.006(2) 0.011(2)
F3 0.039(2) 0.057(3) 0.070(3) -0.009(2) -0.002(2) 0.010(2)
F4 0.118(5) 0.057(3) 0.078(4) 0.030(3) 0.018(3) 0.035(3)
F5 0.078(3) 0.113(4) 0.034(2) -0.006(3) -0.014(2) 0.026(3)
F6 0.050(3) 0.105(4) 0.085(4) -0.022(3) -0.024(3) 0.030(3)
F7 0.173(8) 0.248(11) 0.089(5) -0.046(6) 0.002(5) -0.125(8)
F8 0.053(4) 0.098(6) 0.400(17) 0.052(8) -0.038(7) -0.014(4)
F9 0.120(6) 0.096(5) 0.142(7) 0.033(5) 0.022(5) -0.003(4)
F10 0.100(6) 0.153(8) 0.337(15) -0.162(10) 0.077(8) -0.041(6)
F11 0.067(3) 0.070(4) 0.128(5) -0.009(4) 0.006(3) 0.007(3)
F12 0.077(5) 0.157(8) 0.53(2) 0.224(12) -0.078(9) -0.037(5)
F13 0.067(4) 0.322(14) 0.067(4) 0.015(6) -0.004(3) 0.026(6)
F14 0.227(11) 0.223(11) 0.239(12) -0.163(10) -0.150(10) 0.181(10)
F15 0.65(3) 0.103(7) 0.080(6) 0.030(5) 0.144(11) 0.017(11)
F16 0.115(5) 0.166(7) 0.081(4) -0.032(5) -0.028(4) 0.072(5)
F17 0.091(5) 0.142(8) 0.314(14) 0.100(9) -0.022(7) 0.051(5)
F18 0.081(6) 0.56(3) 0.101(6) -0.011(11) 0.010(5) -0.097(10)
F19 0.205(12) 0.170(11) 0.314(17) -0.014(10) -0.145(12) 0.060(9)
F20 0.235(11) 0.154(8) 0.112(7) -0.069(6) 0.011(7) -0.010(8)
F21 0.210(10) 0.163(8) 0.117(7) -0.030(6) 0.018(7) -0.109(8)
F22 0.341(15) 0.158(8) 0.075(5) -0.044(5) 0.005(7) -0.112(10)
F23 0.103(5) 0.102(5) 0.179(8) -0.013(5) -0.049(5) 0.046(4)
F24 0.087(5) 0.182(8) 0.148(7) -0.030(6) -0.041(5) -0.020(5)
P1 0.0191(6) 0.0223(7) 0.0202(7) 0.0027(5) 0.0018(5) 0.0012(5)
P2 0.0252(7) 0.0227(7) 0.0177(6) 0.0004(5) -0.0004(5) -0.0005(5)
P3 0.0164(6) 0.0268(7) 0.0245(7) -0.0025(6) 0.0013(5) 0.0025(5)
P4 0.0152(6) 0.0221(7) 0.0202(6) 0.0011(5) 0.0008(5) 0.0011(5)
P5 0.0142(6) 0.0212(7) 0.0249(7) 0.0037(5) 0.0007(5) 0.0000(5)
P6 0.0279(7) 0.0175(6) 0.0227(7) -0.0001(5) -0.0016(6) 0.0005(5)
P7 0.0213(7) 0.0235(7) 0.0186(6) 0.0003(5) 0.0038(5) -0.0024(5)
P8 0.0164(6) 0.0183(6) 0.0192(6) 0.0019(5) 0.0006(5) -0.0005(5)
P9 0.0439(10) 0.0424(10) 0.0319(9) 0.0033(7) -0.0086(7) 0.0124(8)
P10 0.0609(15) 0.0410(12) 0.127(3) 0.0029(14) -0.0112(15) -0.0043(11)
P11 0.0821(18) 0.120(2) 0.0422(12) 0.0016(13) -0.0165(12) 0.0631(17)
P12 0.0885(19) 0.0719(17) 0.0739(17) -0.0216(14) -0.0437(15) 0.0233(14)
Au1 0.01656(10) 0.02692(11) 0.02620(11) 0.00750(8) 0.00193(8) 0.00113(8)
Au2 0.03308(12) 0.02190(11) 0.02246(11) 0.00066(8) -0.00509(9) 0.00076(8)
Au3 0.02288(11) 0.02847(11) 0.02202(11) -0.00074(8) 0.00190(8) 0.00498(8)
Au4 0.01558(9) 0.02163(10) 0.01939(10) 0.00138(8) 0.00080(7) 0.00128(7)
N1 0.054(4) 0.055(4) 0.066(5) -0.012(4) 0.028(3) -0.001(3)
C81 0.047(4) 0.047(4) 0.050(4) -0.007(4) 0.022(3) 0.002(3)
C82 0.064(6) 0.055(5) 0.082(7) -0.006(5) 0.026(5) -0.017(4)
C38 0.030(6) 0.051(8) 0.085(11) 0.005(7) 0.022(7) -0.003(6)
C37 0.014(4) 0.022(5) 0.036(6) 0.001(4) 0.004(4) 0.001(4)
C42 0.025(6) 0.059(9) 0.100(12) -0.004(8) 0.011(7) 0.004(6)
C41 0.026(7) 0.082(12) 0.133(17) -0.008(11) 0.018(8) 0.009(7)
C40 0.020(6) 0.081(11) 0.089(12) -0.015(10) 0.018(7) -0.005(6)
C39 0.032(7) 0.063(10) 0.115(14) 0.007(9) 0.022(8) -0.006(7)
C94 0.128(6) 0.141(6) 0.128(6) 0.000(5) -0.008(5) 0.028(5)
C97 0.128(6) 0.141(6) 0.128(6) 0.000(5) -0.008(5) 0.028(5)
C95 0.128(6) 0.141(6) 0.128(6) 0.000(5) -0.008(5) 0.028(5)
C96 0.128(6) 0.141(6) 0.128(6) 0.000(5) -0.008(5) 0.028(5)
O1 0.128(6) 0.141(6) 0.128(6) 0.000(5) -0.008(5) 0.028(5)
N5 0.089(5) 0.053(3) 0.101(5) 0.004(4) 0.008(4) 0.002(4)
C89 0.089(5) 0.053(3) 0.101(5) 0.004(4) 0.008(4) 0.002(4)
C90 0.089(5) 0.053(3) 0.101(5) 0.004(4) 0.008(4) 0.002(4)
C83 0.131(11) 0.083(9) 0.100(10) 0.011(8) -0.004(8) -0.018(8)
Cl4 0.089(4) 0.209(8) 0.102(4) -0.035(5) -0.001(3) 0.073(4)
Cl3 0.113(4) 0.069(3) 0.049(2) -0.0032(18) 0.024(2) -0.024(2)
C138 0.025(4) 0.073(6) 0.054(5) -0.017(4) 0.011(3) 0.002(4)
C139 0.025(4) 0.073(6) 0.054(5) -0.017(4) 0.011(3) 0.002(4)
C140 0.025(4) 0.073(6) 0.054(5) -0.017(4) 0.011(3) 0.002(4)
C141 0.025(4) 0.073(6) 0.054(5) -0.017(4) 0.011(3) 0.002(4)
C142 0.025(4) 0.073(6) 0.054(5) -0.017(4) 0.011(3) 0.002(4)
C137 0.025(4) 0.073(6) 0.054(5) -0.017(4) 0.011(3) 0.002(4)
C98 0.128(6) 0.141(6) 0.128(6) 0.000(5) -0.008(5) 0.028(5)
C99 0.128(6) 0.141(6) 0.128(6) 0.000(5) -0.008(5) 0.028(5)
C100 0.128(6) 0.141(6) 0.128(6) 0.000(5) -0.008(5) 0.028(5)
C101 0.128(6) 0.141(6) 0.128(6) 0.000(5) -0.008(5) 0.028(5)
O2 0.128(6) 0.141(6) 0.128(6) 0.000(5) -0.008(5) 0.028(5)
N6 0.089(5) 0.053(3) 0.101(5) 0.004(4) 0.008(4) 0.002(4)
C102 0.089(5) 0.053(3) 0.101(5) 0.004(4) 0.008(4) 0.002(4)
C103 0.089(5) 0.053(3) 0.101(5) 0.004(4) 0.008(4) 0.002(4)
Cl5 0.239(12) 0.104(6) 0.097(6) -0.029(5) 0.055(7) -0.071(7)
Cl6 0.191(11) 0.171(10) 0.139(9) -0.037(8) 0.111(9) -0.028(9)
C88 0.37(8) 0.12(3) 0.09(3) -0.01(2) 0.03(4) -0.10(4)
Cl1 0.091(3) 0.112(3) 0.184(4) -0.067(3) -0.007(2) 0.001(2)
Cl2 0.091(3) 0.112(3) 0.184(4) -0.067(3) -0.007(2) 0.001(2)
C80 0.064(19) 0.107(13) 0.099(16) -0.041(12) -0.019(11) 0.037(10)
Cl11 0.091(3) 0.112(3) 0.184(4) -0.067(3) -0.007(2) 0.001(2)
Cl21 0.091(3) 0.112(3) 0.184(4) -0.067(3) -0.007(2) 0.001(2)
C180 0.064(19) 0.107(13) 0.099(16) -0.041(12) -0.019(11) 0.037(10)
N4 0.047(14) 0.067(18) 0.089(14) -0.042(13) 0.029(10) -0.005(11)
C92 0.054(5) 0.095(7) 0.094(6) -0.021(6) 0.027(5) -0.015(5)
C93 0.054(5) 0.095(7) 0.094(6) -0.021(6) 0.027(5) -0.015(5)
N14 0.028(8) 0.038(12) 0.110(17) -0.005(10) 0.021(9) 0.010(8)
C193 0.054(5) 0.095(7) 0.094(6) -0.021(6) 0.027(5) -0.015(5)
C192 0.054(5) 0.095(7) 0.094(6) -0.021(6) 0.027(5) -0.015(5)
N2 0.053(4) 0.070(5) 0.099(6) 0.027(5) 0.017(4) 0.009(4)
C84 0.069(5) 0.091(6) 0.126(8) -0.020(5) 0.038(5) -0.010(4)
C85 0.069(5) 0.091(6) 0.126(8) -0.020(5) 0.038(5) -0.010(4)
N3 0.079(6) 0.079(6) 0.077(6) 0.027(4) 0.020(5) 0.045(5)
C86 0.133(7) 0.160(7) 0.137(7) 0.050(6) 0.027(6) 0.094(6)
C87 0.133(7) 0.160(7) 0.137(7) 0.050(6) 0.027(6) 0.094(6)

loop_
_atom_type_symbol
_atom_type_description
_atom_type_scat_dispersion_real
_atom_type_scat_dispersion_imag
_atom_type_scat_source
C C 0.0033 0.0016 'International Tables Vol C Tables 4.2.6.8 and 6.1.1.4'
H H 0.0000 0.0000 'International Tables Vol C Tables 4.2.6.8 and 6.1.1.4'
F F 0.0171 0.0103 'International Tables Vol C Tables 4.2.6.8 and 6.1.1.4'
P P 0.1023 0.0942 'International Tables Vol C Tables 4.2.6.8 and 6.1.1.4'
Au Au -2.0133 8.8022 'International Tables Vol C Tables 4.2.6.8 and 6.1.1.4'
Cl Cl 0.1484 0.1585 'International Tables Vol C Tables 4.2.6.8 and 6.1.1.4'
N N 0.0061 0.0033 'International Tables Vol C Tables 4.2.6.8 and 6.1.1.4'
O O 0.0106 0.0060 'International Tables Vol C Tables 4.2.6.8 and 6.1.1.4'

loop_
_geom_angle_atom_site_label_1
_geom_angle_atom_site_label_2
_geom_angle_atom_site_label_3
_geom_angle
P4 C1 P1 114.1(3)
P4 C1 H1A 108.7
P1 C1 H1A 108.7
P4 C1 H1B 108.7
P1 C1 H1B 108.7
H1A C1 H1B 107.6
P4 C2 P2 115.4(3)
P4 C2 H2A 108.4
P2 C2 H2A 108.4
P4 C2 H2B 108.4
P2 C2 H2B 108.4
H2A C2 H2B 107.5
P4 C3 P3 114.4(3)
P4 C3 H3A 108.7
P3 C3 H3A 108.7
P4 C3 H3B 108.7
P3 C3 H3B 108.7
H3A C3 H3B 107.6
P8 C4 P5 115.1(3)
P8 C4 H4A 108.5
P5 C4 H4A 108.5
P8 C4 H4B 108.5
P5 C4 H4B 108.5
H4A C4 H4B 107.5
P8 C5 P6 114.5(3)
P8 C5 H5A 108.6
P6 C5 H5A 108.6
P8 C5 H5B 108.6
P6 C5 H5B 108.6
H5A C5 H5B 107.6
P8 C6 P7 112.9(3)
P8 C6 H6A 109.0
P7 C6 H6A 109.0
P8 C6 H6B 109.0
P7 C6 H6B 109.0
H6A C6 H6B 107.8
C8 C7 C12 119.2(5)
C8 C7 P1 123.4(4)
C12 C7 P1 117.4(5)
C7 C8 C9 120.1(6)
C7 C8 H8 119.9
C9 C8 H8 119.9
C10 C9 C8 120.5(7)
C10 C9 H9 119.8
C8 C9 H9 119.8
C11 C10 C9 120.0(6)
C11 C10 H10 120.0
C9 C10 H10 120.0
C10 C11 C12 120.1(6)
C10 C11 H11 119.9
C12 C11 H11 119.9
C11 C12 C7 120.0(6)
C11 C12 H12 120.0
C7 C12 H12 120.0
C18 C13 C14 118.6(7)
C18 C13 P1 120.1(6)
C14 C13 P1 121.1(5)
C15 C14 C13 120.1(8)
C15 C14 H14 120.0
C13 C14 H14 120.0
C16 C15 C14 120.4(9)
C16 C15 H15 119.8
C14 C15 H15 119.8
C17 C16 C15 120.9(9)
C17 C16 H16 119.5
C15 C16 H16 119.5
C16 C17 C18 120.6(10)
C16 C17 H17 119.7
C18 C17 H17 119.7
C13 C18 C17 119.2(9)
C13 C18 H18 120.4
C17 C18 H18 120.4
C24 C19 C20 119.5(7)
C24 C19 P2 119.0(5)
C20 C19 P2 121.5(5)
C19 C20 C21 120.1(8)
C19 C20 H20 120.0
C21 C20 H20 120.0
C22 C21 C20 120.6(9)
C22 C21 H21 119.7
C20 C21 H21 119.7
C23 C22 C21 119.8(8)
C23 C22 H22 120.1
C21 C22 H22 120.1
C22 C23 C24 120.5(8)
C22 C23 H23 119.7
C24 C23 H23 119.7
C19 C24 C23 119.4(8)
C19 C24 H24 120.3
C23 C24 H24 120.3
C26 C25 C30 119.8(6)
C26 C25 P2 119.5(5)
C30 C25 P2 120.6(5)
C27 C26 C25 119.5(8)
C27 C26 H26 120.3
C25 C26 H26 120.3
C28 C27 C26 121.3(10)
C28 C27 H27 119.3
C26 C27 H27 119.3
C27 C28 C29 119.7(9)
C27 C28 H28 120.1
C29 C28 H28 120.1
C28 C29 C30 120.3(9)
C28 C29 H29 119.9
C30 C29 H29 119.9
C25 C30 C29 119.4(8)
C25 C30 H30 120.3
C29 C30 H30 120.3
C36 C31 C32 120.2(6)
C36 C31 P3 120.7(5)
C32 C31 P3 119.0(5)
C33 C32 C31 118.2(7)
C33 C32 H32 120.9
C31 C32 H32 120.9
C34 C33 C32 121.0(8)
C34 C33 H33 119.5
C32 C33 H33 119.5
C33 C34 C35 120.3(7)
C33 C34 H34 119.9
C35 C34 H34 119.9
C36 C35 C34 120.0(8)
C36 C35 H35 120.0
C34 C35 H35 120.0
C35 C36 C31 120.3(7)
C35 C36 H36 119.9
C31 C36 H36 119.9
C44 C43 C48 119.7(6)
C44 C43 P5 118.8(5)
C48 C43 P5 121.5(5)
C43 C44 C45 119.7(6)
C43 C44 H44 120.1
C45 C44 H44 120.1
C46 C45 C44 120.0(6)
C46 C45 H45 120.0
C44 C45 H45 120.0
C47 C46 C45 120.8(6)
C47 C46 H46 119.6
C45 C46 H46 119.6
C46 C47 C48 120.0(7)
C46 C47 H47 120.0
C48 C47 H47 120.0
C43 C48 C47 119.8(6)
C43 C48 H48 120.1
C47 C48 H48 120.1
C54 C49 C50 120.2(6)
C54 C49 P5 121.5(5)
C50 C49 P5 118.3(4)
C51 C50 C49 120.2(6)
C51 C50 H50 119.9
C49 C50 H50 119.9
C50 C51 C52 119.5(7)
C50 C51 H51 120.3
C52 C51 H51 120.3
C53 C52 C51 120.4(7)
C53 C52 H52 119.8
C51 C52 H52 119.8
C52 C53 C54 119.8(7)
C52 C53 H53 120.1
C54 C53 H53 120.1
C49 C54 C53 119.9(6)
C49 C54 H54 120.1
C53 C54 H54 120.1
C56 C55 C60 119.3(6)
C56 C55 P6 123.8(5)
C60 C55 P6 116.9(6)
C57 C56 C55 120.4(7)
C57 C56 H56 119.8
C55 C56 H56 119.8
C58 C57 C56 120.6(8)
C58 C57 H57 119.7
C56 C57 H57 119.7
C57 C58 C59 119.2(7)
C57 C58 H58 120.4
C59 C58 H58 120.4
C60 C59 C58 120.5(9)
C60 C59 H59 119.8
C58 C59 H59 119.8
C59 C60 C55 119.9(8)
C59 C60 H60 120.0
C55 C60 H60 120.0
C66 C61 C62 118.6(6)
C66 C61 P6 120.0(5)
C62 C61 P6 121.4(4)
C63 C62 C61 121.4(6)
C63 C62 H62 119.3
C61 C62 H62 119.3
C64 C63 C62 119.4(7)
C64 C63 H63 120.3
C62 C63 H63 120.3
C63 C64 C65 120.5(8)
C63 C64 H64 119.7
C65 C64 H64 119.7
C64 C65 C66 119.7(8)
C64 C65 H65 120.1
C66 C65 H65 120.1
C61 C66 C65 120.3(8)
C61 C66 H66 119.9
C65 C66 H66 119.9
C68 C67 C72 120.2(6)
C68 C67 P7 122.6(5)
C72 C67 P7 117.1(5)
C67 C68 C69 118.8(8)
C67 C68 H68 120.6
C69 C68 H68 120.6
C70 C69 C68 119.4(8)
C70 C69 H69 120.3
C68 C69 H69 120.3
C71 C70 C69 122.0(8)
C71 C70 H70 119.0
C69 C70 H70 119.0
C70 C71 C72 118.7(9)
C70 C71 H71 120.6
C72 C71 H71 120.6
C67 C72 C71 120.8(8)
C67 C72 H72 119.6
C71 C72 H72 119.6
C79 C73 C75 119.7(5)
C79 C73 P7 120.3(4)
C75 C73 P7 119.8(4)
C76 C75 C73 120.0(6)
C76 C75 H75 120.0
C73 C75 H75 120.0
C75 C76 C77 119.3(6)
C75 C76 H76 120.3
C77 C76 H76 120.3
C78 C77 C76 120.9(6)
C78 C77 H77 119.6
C76 C77 H77 119.6
C77 C78 C79 120.3(7)
C77 C78 H78 119.8
C79 C78 H78 119.8
C78 C79 C73 119.7(6)
C78 C79 H79 120.1
C73 C79 H79 120.1
C13 P1 C7 104.7(3)
C13 P1 C1 107.4(3)
C7 P1 C1 104.5(3)
C13 P1 Au1 116.2(2)
C7 P1 Au1 112.55(18)
C1 P1 Au1 110.75(19)
C19 P2 C25 107.8(3)
C19 P2 C2 102.1(3)
C25 P2 C2 106.0(3)
C19 P2 Au2 112.7(2)
C25 P2 Au2 114.7(2)
C2 P2 Au2 112.60(18)
C137 P3 C31 107.3(5)
C137 P3 C37 4.1(6)
C31 P3 C37 107.5(3)
C137 P3 C3 104.3(4)
C31 P3 C3 106.3(3)
C37 P3 C3 100.4(3)
C137 P3 Au3 111.9(5)
C31 P3 Au3 115.32(19)
C37 P3 Au3 115.0(3)
C3 P3 Au3 110.93(18)
C2 P4 C1 106.6(3)
C2 P4 C3 107.2(3)
C1 P4 C3 106.4(3)
C2 P4 Au4 111.33(18)
C1 P4 Au4 113.12(18)
C3 P4 Au4 111.79(18)
C49 P5 C43 109.2(2)
C49 P5 C4 106.1(3)
C43 P5 C4 101.6(3)
C49 P5 Au1 114.26(19)
C43 P5 Au1 112.73(19)
C4 P5 Au1 112.07(17)
C61 P6 C55 106.1(3)
C61 P6 C5 106.5(3)
C55 P6 C5 103.3(3)
C61 P6 Au2 115.60(19)
C55 P6 Au2 114.4(2)
C5 P6 Au2 109.97(17)
C67 P7 C73 107.3(3)
C67 P7 C6 105.0(3)
C73 P7 C6 104.6(2)
C67 P7 Au3 110.4(2)
C73 P7 Au3 117.69(19)
C6 P7 Au3 110.96(18)
C5 P8 C4 105.9(2)
C5 P8 C6 106.9(3)
C4 P8 C6 106.7(2)
C5 P8 Au4 113.23(18)
C4 P8 Au4 111.64(18)
C6 P8 Au4 112.01(18)
F1 P9 F2 92.5(3)
F1 P9 F3 90.5(3)
F2 P9 F3 90.6(3)
F1 P9 F6 90.0(3)
F2 P9 F6 89.5(3)
F3 P9 F6 179.5(4)
F1 P9 F4 178.5(3)
F2 P9 F4 89.0(3)
F3 P9 F4 89.3(3)
F6 P9 F4 90.2(3)
F1 P9 F5 88.0(3)
F2 P9 F5 179.5(3)
F3 P9 F5 89.2(3)
F6 P9 F5 90.6(3)
F4 P9 F5 90.5(3)
F12 P10 F9 175.9(6)
F12 P10 F7 94.8(8)
F9 P10 F7 88.0(5)
F12 P10 F10 89.6(8)
F9 P10 F10 87.4(6)
F7 P10 F10 173.5(7)
F12 P10 F8 91.4(5)
F9 P10 F8 91.4(5)
F7 P10 F8 91.8(6)
F10 P10 F8 92.9(6)
F12 P10 F11 85.6(4)
F9 P10 F11 91.5(4)
F7 P10 F11 88.6(5)
F10 P10 F11 86.9(4)
F8 P10 F11 177.0(5)
F14 P11 F15 85.3(8)
F14 P11 F13 91.2(6)
F15 P11 F13 92.5(8)
F14 P11 F18 94.0(9)
F15 P11 F18 178.1(8)
F13 P11 F18 89.3(5)
F14 P11 F17 171.2(8)
F15 P11 F17 86.0(7)
F13 P11 F17 88.1(6)
F18 P11 F17 94.8(8)
F14 P11 F16 95.8(5)
F15 P11 F16 90.2(7)
F13 P11 F16 172.7(6)
F18 P11 F16 88.0(5)
F17 P11 F16 85.3(5)
F23 P12 F21 95.5(6)
F23 P12 F19 169.8(8)
F21 P12 F19 93.1(7)
F23 P12 F22 93.1(6)
F21 P12 F22 92.6(5)
F19 P12 F22 92.0(8)
F23 P12 F20 88.9(6)
F21 P12 F20 86.2(5)
F19 P12 F20 86.2(7)
F22 P12 F20 177.8(6)
F23 P12 F24 86.7(5)
F21 P12 F24 176.7(6)
F19 P12 F24 84.5(6)
F22 P12 F24 89.8(5)
F20 P12 F24 91.3(6)
P5 Au1 P1 174.57(5)
P5 Au1 Au4 90.60(3)
P1 Au1 Au4 91.67(3)
P6 Au2 P2 175.27(5)
P6 Au2 Au4 92.07(3)
P2 Au2 Au4 89.86(4)
P3 Au3 P7 172.09(5)
P3 Au3 Au4 91.51(4)
P7 Au3 Au4 91.07(4)
P8 Au4 P4 179.25(5)
P8 Au4 Au1 91.00(3)
P4 Au4 Au1 89.61(3)
P8 Au4 Au3 89.64(4)
P4 Au4 Au3 89.69(4)
Au1 Au4 Au3 117.364(9)
P8 Au4 Au2 88.77(3)
P4 Au4 Au2 91.31(3)
Au1 Au4 Au2 120.076(9)
Au3 Au4 Au2 122.555(9)
N1 C81 C82 178.3(9)
C81 C82 H82A 109.5
C81 C82 H82B 109.5
H82A C82 H82B 109.5
C81 C82 H82C 109.5
H82A C82 H82C 109.5
H82B C82 H82C 109.5
C37 C38 C39 120.0
C37 C38 H38 120.0
C39 C38 H38 120.0
C38 C37 C42 120.0
C38 C37 P3 118.1(4)
C42 C37 P3 121.7(4)
C37 C42 C41 120.0
C37 C42 H42 120.0
C41 C42 H42 120.0
C40 C41 C42 120.0
C40 C41 H41 120.0
C42 C41 H41 120.0
C41 C40 C39 120.0
C41 C40 H40 120.0
C39 C40 H40 120.0
C40 C39 C38 120.0
C40 C39 H39 120.0
C38 C39 H39 120.0
C95 C94 H94A 109.5
C95 C94 H94B 109.5
H94A C94 H94B 109.5
C95 C94 H94C 109.5
H94A C94 H94C 109.5
H94B C94 H94C 109.5
C96 C97 H97A 109.5
C96 C97 H97B 109.5
H97A C97 H97B 109.5
C96 C97 H97C 109.5
H97A C97 H97C 109.5
H97B C97 H97C 109.5
C94 C95 O1 101.0(13)
C94 C95 H95A 111.6
O1 C95 H95A 111.6
C94 C95 H95B 111.6
O1 C95 H95B 111.6
H95A C95 H95B 109.4
C97 C96 O1 101.4(13)
C97 C96 H96A 111.5
O1 C96 H96A 111.5
C97 C96 H96B 111.5
O1 C96 H96B 111.5
H96A C96 H96B 109.3
C95 O1 C96 98.7(13)
N5 C89 C90 170(2)
Cl4 C83 Cl3 127.2(17)
Cl4 C83 H83A 105.5
Cl3 C83 H83A 105.5
Cl4 C83 H83B 105.5
Cl3 C83 H83B 105.5
H83A C83 H83B 106.1
C139 C138 C137 120.0
C139 C138 H138 120.0
C137 C138 H138 120.0
C140 C139 C138 120.0
C140 C139 H139 120.0
C138 C139 H139 120.0
C139 C140 C141 120.0
C139 C140 H140 120.0
C141 C140 H140 120.0
C140 C141 C142 120.0
C140 C141 H141 120.0
C142 C141 H141 120.0
C141 C142 C137 120.0
C141 C142 H142 120.0
C137 C142 H142 120.0
C142 C137 C138 120.0
C142 C137 P3 116.0(7)
C138 C137 P3 124.0(7)
C99 C98 H98A 109.5
C99 C98 H98B 109.5
H98A C98 H98B 109.5
C99 C98 H98C 109.5
H98A C98 H98C 109.5
H98B C98 H98C 109.5
C98 C99 O2 101.0(14)
C98 C99 H99A 111.6
O2 C99 H99A 111.6
C98 C99 H99B 111.6
O2 C99 H99B 111.6
H99A C99 H99B 109.4
C101 C100 O2 99.2(14)
C101 C100 H10A 111.9
O2 C100 H10A 111.9
C101 C100 H10B 111.9
O2 C100 H10B 111.9
H10A C100 H10B 109.6
C100 C101 H10C 109.5
C100 C101 H10D 109.5
H10C C101 H10D 109.5
C100 C101 H10E 109.5
H10C C101 H10E 109.5
H10D C101 H10E 109.5
C99 O2 C100 101.0(15)
N6 C102 C103 160(2)
C102 C103 H10F 109.5
C102 C103 H10G 109.5
H10F C103 H10G 109.5
C102 C103 H10H 109.5
H10F C103 H10H 109.5
H10G C103 H10H 109.5
Cl6 C88 Cl5 121.4(13)
Cl6 C88 H88A 107.0
Cl5 C88 H88A 107.0
Cl6 C88 H88B 107.0
Cl5 C88 H88B 107.0
H88A C88 H88B 106.7
Cl1 C80 Cl2 110.8(8)
Cl1 C80 H80A 109.5
Cl2 C80 H80A 109.5
Cl1 C80 H80B 109.5
Cl2 C80 H80B 109.5
H80A C80 H80B 108.1
Cl21 C180 Cl11 115(4)
Cl21 C180 H18A 108.6
Cl11 C180 H18A 108.6
Cl21 C180 H18B 108.6
Cl11 C180 H18B 108.6
H18A C180 H18B 107.6
N4 C92 C93 163(3)
N14 C192 C193 171(3)
N2 C84 C85 177.3(13)
C84 C85 H85A 109.5
C84 C85 H85B 109.5
H85A C85 H85B 109.5
C84 C85 H85C 109.5
H85A C85 H85C 109.5
H85B C85 H85C 109.5
N3 C86 C87 173.3(19)
C86 C87 H87A 109.5
C86 C87 H87B 109.5
H87A C87 H87B 109.5
C86 C87 H87C 109.5
H87A C87 H87C 109.5
H87B C87 H87C 109.5

loop_
_geom_bond_atom_site_label_1
_geom_bond_atom_site_label_2
_geom_bond_distance
C1 P4 1.816(6)
C1 P1 1.830(5)
C1 H1A 0.9900
C1 H1B 0.9900
C2 P4 1.813(5)
C2 P2 1.829(6)
C2 H2A 0.9900
C2 H2B 0.9900
C3 P4 1.818(5)
C3 P3 1.833(6)
C3 H3A 0.9900
C3 H3B 0.9900
C4 P8 1.818(5)
C4 P5 1.825(5)
C4 H4A 0.9900
C4 H4B 0.9900
C5 P8 1.817(5)
C5 P6 1.827(5)
C5 H5A 0.9900
C5 H5B 0.9900
C6 P8 1.825(6)
C6 P7 1.828(6)
C6 H6A 0.9900
C6 H6B 0.9900
C7 C8 1.379(8)
C7 C12 1.389(8)
C7 P1 1.809(6)
C8 C9 1.386(9)
C8 H8 0.9500
C9 C10 1.370(10)
C9 H9 0.9500
C10 C11 1.371(10)
C10 H10 0.9500
C11 C12 1.388(9)
C11 H11 0.9500
C12 H12 0.9500
C13 C18 1.363(10)
C13 C14 1.400(9)
C13 P1 1.796(6)
C14 C15 1.362(11)
C14 H14 0.9500
C15 C16 1.340(15)
C15 H15 0.9500
C16 C17 1.334(16)
C16 H16 0.9500
C17 C18 1.399(13)
C17 H17 0.9500
C18 H18 0.9500
C19 C24 1.359(10)
C19 C20 1.384(10)
C19 P2 1.812(6)
C20 C21 1.386(11)
C20 H20 0.9500
C21 C22 1.354(13)
C21 H21 0.9500
C22 C23 1.356(13)
C22 H22 0.9500
C23 C24 1.412(11)
C23 H23 0.9500
C24 H24 0.9500
C25 C26 1.380(10)
C25 C30 1.383(9)
C25 P2 1.811(6)
C26 C27 1.367(11)
C26 H26 0.9500
C27 C28 1.359(16)
C27 H27 0.9500
C28 C29 1.369(16)
C28 H28 0.9500
C29 C30 1.384(11)
C29 H29 0.9500
C30 H30 0.9500
C31 C36 1.390(9)
C31 C32 1.405(8)
C31 P3 1.789(6)
C32 C33 1.385(10)
C32 H32 0.9500
C33 C34 1.370(13)
C33 H33 0.9500
C34 C35 1.387(13)
C34 H34 0.9500
C35 C36 1.361(10)
C35 H35 0.9500
C36 H36 0.9500
C43 C44 1.392(8)
C43 C48 1.392(9)
C43 P5 1.819(6)
C44 C45 1.395(9)
C44 H44 0.9500
C45 C46 1.378(10)
C45 H45 0.9500
C46 C47 1.368(10)
C46 H46 0.9500
C47 C48 1.397(9)
C47 H47 0.9500
C48 H48 0.9500
C49 C54 1.384(8)
C49 C50 1.388(8)
C49 P5 1.814(6)
C50 C51 1.388(9)
C50 H50 0.9500
C51 C52 1.390(11)
C51 H51 0.9500
C52 C53 1.386(11)
C52 H52 0.9500
C53 C54 1.390(9)
C53 H53 0.9500
C54 H54 0.9500
C55 C56 1.381(10)
C55 C60 1.387(10)
C55 P6 1.815(6)
C56 C57 1.379(10)
C56 H56 0.9500
C57 C58 1.371(12)
C57 H57 0.9500
C58 C59 1.387(14)
C58 H58 0.9500
C59 C60 1.380(11)
C59 H59 0.9500
C60 H60 0.9500
C61 C66 1.371(9)
C61 C62 1.388(8)
C61 P6 1.804(6)
C62 C63 1.374(9)
C62 H62 0.9500
C63 C64 1.360(11)
C63 H63 0.9500
C64 C65 1.381(13)
C64 H64 0.9500
C65 C66 1.389(12)
C65 H65 0.9500
C66 H66 0.9500
C67 C68 1.380(10)
C67 C72 1.390(10)
C67 P7 1.807(6)
C68 C69 1.410(10)
C68 H68 0.9500
C69 C70 1.383(13)
C69 H69 0.9500
C70 C71 1.358(14)
C70 H70 0.9500
C71 C72 1.390(12)
C71 H71 0.9500
C72 H72 0.9500
C73 C79 1.386(8)
C73 C75 1.408(8)
C73 P7 1.810(5)
C75 C76 1.373(9)
C75 H75 0.9500
C76 C77 1.392(11)
C76 H76 0.9500
C77 C78 1.371(11)
C77 H77 0.9500
C78 C79 1.379(9)
C78 H78 0.9500
C79 H79 0.9500
F1 P9 1.568(5)
F2 P9 1.569(4)
F3 P9 1.578(4)
F4 P9 1.607(5)
F5 P9 1.605(5)
F6 P9 1.598(5)
F7 P10 1.546(9)
F8 P10 1.563(7)
F9 P10 1.543(7)
F10 P10 1.575(10)
F11 P10 1.605(6)
F12 P10 1.535(8)
F13 P11 1.538(8)
F14 P11 1.505(8)
F15 P11 1.501(10)
F16 P11 1.589(8)
F17 P11 1.550(9)
F18 P11 1.547(10)
F19 P12 1.518(10)
F20 P12 1.570(9)
F21 P12 1.519(8)
F22 P12 1.549(9)
F23 P12 1.516(7)
F24 P12 1.607(9)
P1 Au1 2.3135(13)
P2 Au2 2.3141(13)
P3 C137 1.787(8)
P3 C37 1.819(5)
P3 Au3 2.3099(14)
P4 Au4 2.2850(13)
P5 Au1 2.3124(13)
P6 Au2 2.3141(14)
P7 Au3 2.3118(14)
P8 Au4 2.2833(13)
Au1 Au4 3.0071(3)
Au2 Au4 3.0297(3)
Au3 Au4 3.0146(3)
N1 C81 1.135(10)
C81 C82 1.441(11)
C82 H82A 0.9800
C82 H82B 0.9800
C82 H82C 0.9800
C38 C37 1.3900
C38 C39 1.3900
C38 H38 0.9500
C37 C42 1.3900
C42 C41 1.3900
C42 H42 0.9500
C41 C40 1.3900
C41 H41 0.9500
C40 C39 1.3900
C40 H40 0.9500
C39 H39 0.9500
C94 C95 1.461(17)
C94 H94A 0.9800
C94 H94B 0.9800
C94 H94C 0.9800
C97 C96 1.444(16)
C97 H97A 0.9800
C97 H97B 0.9800
C97 H97C 0.9800
C95 O1 1.507(17)
C95 H95A 0.9900
C95 H95B 0.9900
C96 O1 1.541(17)
C96 H96A 0.9900
C96 H96B 0.9900
N5 C89 1.10(2)
C89 C90 1.60(3)
C90 H90A 0.9800
C90 H90B 0.9800
C90 H90C 0.9800
C83 Cl4 1.51(2)
C83 Cl3 1.62(2)
C83 H83A 0.9900
C83 H83B 0.9900
C138 C139 1.3900
C138 C137 1.3900
C138 H138 0.9500
C139 C140 1.3900
C139 H139 0.9500
C140 C141 1.3900
C140 H140 0.9500
C141 C142 1.3900
C141 H141 0.9500
C142 C137 1.3900
C142 H142 0.9500
C98 C99 1.459(18)
C98 H98A 0.9800
C98 H98B 0.9800
C98 H98C 0.9800
C99 O2 1.522(19)
C99 H99A 0.9900
C99 H99B 0.9900
C100 C101 1.468(19)
C100 O2 1.537(18)
C100 H10A 0.9900
C100 H10B 0.9900
C101 H10C 0.9800
C101 H10D 0.9800
C101 H10E 0.9800
N6 C102 1.222(8)
C102 C103 1.568(9)
C103 H10F 0.9800
C103 H10G 0.9800
C103 H10H 0.9800
Cl5 C88 1.728(10)
Cl6 C88 1.708(10)
C88 H88A 0.9900
C88 H88B 0.9900
Cl1 C80 1.726(10)
Cl2 C80 1.732(10)
C80 H80A 0.9900
C80 H80B 0.9900
Cl11 C180 1.76(6)
Cl21 C180 1.72(7)
C180 H18A 0.9900
C180 H18B 0.9900
N4 C92 0.98(2)
C92 C93 1.593(10)
C93 H93A 0.9800
C93 H93B 0.9800
C93 H93C 0.9800
N14 C192 1.145(10)
C193 C192 1.583(10)
C193 H19A 0.9800
C193 H19B 0.9800
C193 H19C 0.9800
N2 C84 1.098(12)
C84 C85 1.444(15)
C85 H85A 0.9800
C85 H85B 0.9800
C85 H85C 0.9800
N3 C86 1.092(16)
C86 C87 1.55(2)
C87 H87A 0.9800
C87 H87B 0.9800
C87 H87C 0.9800
